data_7001112
loop_
_publ_author_name
'Bainbridge, Michael J.'
'Smith, John R. Lindsay'
'Walton, Paul H.'

_publ_section_title
;
 On the syntheses, NMR spectroscopic and structural characterisations
 of [CuL(C2H4)]&#x00B7;PF6 and [Cu2L2(\m-C4H6)]&#x00B7;2PF6: L =
 (+-)-N,N&#x2032;-bis(2,4,6-trimethylbenzylidene)-1,2-diaminocyclohexane
;
_journal_issue 17
_journal_name_full 'Dalton Transactions'
_journal_page_first 3143
_journal_page_last 3152
_journal_paper_doi 10.1039/b813329h
_journal_year 2009
_chemical_formula_moiety 'C28 H32 Cu N2, F6 P'
_chemical_formula_sum 'C28 H32 Cu F6 N2 P'
_chemical_formula_weight 605.07
_chemical_name_systematic
;
?
;
_space_group_IT_number 14
_symmetry_cell_setting monoclinic
_symmetry_Int_Tables_number 14
_symmetry_space_group_name_Hall '-P 2ybc'
_symmetry_space_group_name_H-M 'P 1 21/c 1'
_atom_sites_solution_hydrogens geom
_atom_sites_solution_primary direct
_atom_sites_solution_secondary difmap
_audit_creation_method SHELXL-97
_cell_angle_alpha 90.00
_cell_angle_beta 94.86(4)
_cell_angle_gamma 90.00
_cell_formula_units_Z 4
_cell_length_a 17.957(6)
_cell_length_b 18.013(9)
_cell_length_c 9.057(5)
_cell_measurement_temperature 150(2)
_cell_volume 2919(2)
_computing_cell_refinement 'MSC/AFC Diffractometer Control'
_computing_data_collection 'MSC/AFC Diffractometer Control'
_computing_data_reduction 'teXsan (MSC, 1992-1997)'
_computing_molecular_graphics 'ORTEP II (Johnson, 1976)'
_computing_publication_material 'SHELXL 97 (Sheldrick, 1997)'
_computing_structure_refinement 'SHELXL-97 (Sheldrick, 1997)'
_computing_structure_solution SIR-92
_diffrn_ambient_temperature 150(2)
_diffrn_measured_fraction_theta_full 0.787
_diffrn_measured_fraction_theta_max 0.787
_diffrn_radiation_monochromator graphite
_diffrn_radiation_source 'fine-focus sealed tube'
_diffrn_radiation_type MoK\a
_diffrn_radiation_wavelength 0.71069
_diffrn_reflns_av_R_equivalents 0.182
_diffrn_reflns_av_sigmaI/netI 0.3592
_diffrn_reflns_limit_h_max 9
_diffrn_reflns_limit_h_min 0
_diffrn_reflns_limit_k_max 21
_diffrn_reflns_limit_k_min 0
_diffrn_reflns_limit_l_max 21
_diffrn_reflns_limit_l_min -21
_diffrn_reflns_number 4047
_diffrn_reflns_theta_full 24.99
_diffrn_reflns_theta_max 24.99
_diffrn_reflns_theta_min 1.60
_exptl_absorpt_coefficient_mu 0.861
_exptl_absorpt_correction_type none
_exptl_crystal_density_diffrn 1.377
_exptl_crystal_density_method 'not measured'
_exptl_crystal_F_000 1248
_exptl_crystal_size_max 0.3
_exptl_crystal_size_mid 0.3
_exptl_crystal_size_min 0.2
_refine_diff_density_max 1.048
_refine_diff_density_min -0.666
_refine_diff_density_rms 0.158
_refine_ls_extinction_method none
_refine_ls_goodness_of_fit_ref 1.036
_refine_ls_hydrogen_treatment constr
_refine_ls_matrix_type full
_refine_ls_number_parameters 340
_refine_ls_number_reflns 4047
_refine_ls_number_restraints 17
_refine_ls_restrained_S_all 1.037
_refine_ls_R_factor_all 0.3076
_refine_ls_R_factor_gt 0.0929
_refine_ls_shift/su_max 0.003
_refine_ls_shift/su_mean 0.000
_refine_ls_structure_factor_coef Fsqd
_refine_ls_weighting_details 'calc w=1/[\s^2^(Fo^2^)+(0.1413P)^2^+9.8730P] where P=(Fo^2^+2Fc^2^)/3'
_refine_ls_weighting_scheme calc
_refine_ls_wR_factor_gt 0.2518
_refine_ls_wR_factor_ref 0.3454
_reflns_number_gt 1259
_reflns_number_total 4047
_reflns_threshold_expression >2sigma(I)
_cod_data_source_file b813329h.txt
_cod_data_source_block shelxl2
_cod_depositor_comments
;
The following automatic conversions were performed:
'_symmetry_cell_setting' value 'Monoclinic' changed to 'monoclinic'
according to '/home/saulius/struct/CIF-dictionaries/cif_core.dic'
dictionary named 'cif_core.dic' version 2.4.1 from 2010-06-29.

Automatic conversion script
Id: cif_fix_enum 1527 2010-12-29 10:47:43Z saulius 
;
_cod_original_sg_symbol_H-M 'P 21/c'
_cod_database_code 7001112

loop_
_symmetry_equiv_pos_site_id
_symmetry_equiv_pos_as_xyz
1 x,y,z
2 -x,1/2+y,1/2-z
3 -x,-y,-z
4 x,1/2-y,1/2+z

loop_
_atom_site_label
_atom_site_type_symbol
_atom_site_fract_x
_atom_site_fract_y
_atom_site_fract_z
_atom_site_U_iso_or_equiv
_atom_site_adp_type
_atom_site_occupancy
_atom_site_symmetry_multiplicity
_atom_site_calc_flag
_atom_site_refinement_flags
Cu1 Cu 0.24068(12) 0.42690(12) 0.3146(3) 0.0341(7) Uani 1 1 d .
P1 P 0.2566(3) 0.5495(3) -0.0694(6) 0.0464(15) Uani 1 1 d .
F1 F 0.1890(6) 0.5656(10) -0.1870(14) 0.103(5) Uani 1 1 d .
F2 F 0.2812(9) 0.4846(8) -0.1710(15) 0.108(5) Uani 1 1 d .
F3 F 0.2084(9) 0.4946(9) 0.0213(16) 0.110(5) Uani 1 1 d .
F4 F 0.3231(8) 0.5318(9) 0.0453(14) 0.107(5) Uani 1 1 d .
F5 F 0.2304(11) 0.6173(8) 0.0248(15) 0.122(6) Uani 1 1 d .
F6 F 0.3073(8) 0.6024(8) -0.1577(15) 0.092(5) Uani 1 1 d .
N1 N 0.3234(8) 0.4922(8) 0.3918(16) 0.033(4) Uani 1 1 d .
N2 N 0.1764(8) 0.4978(8) 0.4152(15) 0.032(4) Uani 1 1 d .
C1A C 0.2893(13) 0.5666(15) 0.457(4) 0.022(8) Uiso 0.5 1 d PD
H1A H 0.2884 0.56 0.5665 0.027 Uiso 0.5 1 calc PR
C1B C 0.2934(14) 0.5649(15) 0.374(4) 0.028(9) Uiso 0.5 1 d PD
C2 C 0.3414(10) 0.6316(9) 0.431(2) 0.053(6) Uani 1 1 d D
H2A H 0.3583 0.6282 0.3301 0.064 Uiso 1 1 calc R
H2B H 0.3861 0.6289 0.503 0.064 Uiso 1 1 calc R
C3 C 0.3019(11) 0.7045(11) 0.449(3) 0.081(8) Uani 1 1 d D
H3A H 0.2978 0.7291 0.3508 0.098 Uiso 1 1 calc R
H3B H 0.3353 0.7358 0.5156 0.098 Uiso 1 1 calc R
C4A C 0.2265(16) 0.7069(19) 0.505(5) 0.062(13) Uiso 0.5 1 d PD
H4A1 H 0.2316 0.7079 0.6151 0.074 Uiso 0.5 1 calc PR
H4A2 H 0.2001 0.7526 0.4698 0.074 Uiso 0.5 1 calc PR
C4B C 0.2167(13) 0.7106(14) 0.408(4) 0.036(9) Uiso 0.5 1 d PD
C5 C 0.1812(11) 0.6384(9) 0.451(2) 0.057(6) Uani 1 1 d D
H5A H 0.1432 0.6574 0.3749 0.068 Uiso 1 1 calc R
H5B H 0.1534 0.6233 0.536 0.068 Uiso 1 1 calc R
C6B C 0.2296(17) 0.5683(16) 0.476(4) 0.037(9) Uiso 0.5 1 d PD
C6A C 0.2083(14) 0.5673(15) 0.389(4) 0.038(9) Uiso 0.5 1 d PD
H6A H 0.209 0.5736 0.2792 0.046 Uiso 0.5 1 calc PR
C7 C 0.3934(12) 0.4798(12) 0.417(2) 0.053(6) Uani 1 1 d .
H7 H 0.4252 0.5198 0.4496 0.063 Uiso 1 1 calc R
C8 C 0.4264(9) 0.4071(9) 0.3997(18) 0.030(5) Uani 1 1 d .
C9 C 0.4809(10) 0.3953(12) 0.303(2) 0.038(5) Uani 1 1 d .
C10 C 0.5092(11) 0.3242(13) 0.292(2) 0.045(6) Uani 1 1 d .
H10 H 0.5453 0.3162 0.2231 0.055 Uiso 1 1 calc R
C11 C 0.4886(11) 0.2641(11) 0.374(2) 0.045(5) Uani 1 1 d .
C12 C 0.4372(9) 0.2788(12) 0.471(2) 0.044(5) Uani 1 1 d .
H12 H 0.4229 0.2391 0.5311 0.053 Uiso 1 1 calc R
C13 C 0.4044(9) 0.3460(10) 0.489(2) 0.037(5) Uani 1 1 d .
C14 C 0.5056(11) 0.4594(12) 0.211(2) 0.056(6) Uani 1 1 d .
H14A H 0.5445 0.4424 0.1492 0.085 Uiso 1 1 calc R
H14B H 0.4627 0.478 0.1473 0.085 Uiso 1 1 calc R
H14C H 0.5255 0.4993 0.2764 0.085 Uiso 1 1 calc R
C15 C 0.5229(12) 0.1897(13) 0.350(3) 0.082(8) Uani 1 1 d .
H15A H 0.5043 0.1537 0.4197 0.123 Uiso 1 1 calc R
H15B H 0.5095 0.1732 0.2485 0.123 Uiso 1 1 calc R
H15C H 0.5774 0.1934 0.3677 0.123 Uiso 1 1 calc R
C16 C 0.3485(10) 0.3544(11) 0.602(2) 0.050(5) Uani 1 1 d .
H16A H 0.3311 0.406 0.6028 0.075 Uiso 1 1 calc R
H16B H 0.3059 0.3214 0.577 0.075 Uiso 1 1 calc R
H16C H 0.3722 0.3414 0.7001 0.075 Uiso 1 1 calc R
C17 C 0.1162(13) 0.4885(13) 0.468(3) 0.080(8) Uani 1 1 d .
H17 H 0.0969 0.5271 0.5257 0.096 Uiso 1 1 calc R
C18 C 0.0734(9) 0.4199(11) 0.445(2) 0.040(5) Uani 1 1 d .
C19 C 0.0834(10) 0.3617(11) 0.553(2) 0.040(5) Uani 1 1 d .
C20 C 0.0422(12) 0.2955(12) 0.523(3) 0.057(6) Uani 1 1 d .
H20 H 0.0483 0.2563 0.5934 0.068 Uiso 1 1 calc R
C21 C -0.0052(12) 0.2850(13) 0.401(2) 0.048(6) Uani 1 1 d .
C22 C -0.0157(11) 0.3466(14) 0.300(3) 0.058(6) Uani 1 1 d .
H22 H -0.0501 0.3423 0.2153 0.07 Uiso 1 1 calc R
C23 C 0.0234(11) 0.4119(11) 0.326(2) 0.045(5) Uani 1 1 d .
C24 C 0.1343(11) 0.3689(13) 0.692(2) 0.061(6) Uani 1 1 d .
H24A H 0.157 0.4184 0.6955 0.092 Uiso 1 1 calc R
H24B H 0.1056 0.362 0.7778 0.092 Uiso 1 1 calc R
H24C H 0.1736 0.3312 0.6924 0.092 Uiso 1 1 calc R
C25 C -0.0477(13) 0.2156(15) 0.372(3) 0.091(9) Uani 1 1 d .
H25A H -0.08 0.2208 0.2795 0.136 Uiso 1 1 calc R
H25B H -0.0128 0.1744 0.3619 0.136 Uiso 1 1 calc R
H25C H -0.0783 0.2056 0.4539 0.136 Uiso 1 1 calc R
C26 C 0.0089(13) 0.4723(12) 0.211(2) 0.068(7) Uani 1 1 d .
H26A H -0.0278 0.4548 0.1322 0.101 Uiso 1 1 calc R
H26B H -0.0105 0.5165 0.2575 0.101 Uiso 1 1 calc R
H26C H 0.0557 0.4848 0.1679 0.101 Uiso 1 1 calc R
C27 C 0.2685(12) 0.3398(10) 0.190(2) 0.054(5) Uani 1 1 d U
C28 C 0.1897(11) 0.3442(11) 0.197(2) 0.051(6) Uani 1 1 d .

loop_
_atom_site_aniso_label
_atom_site_aniso_U_11
_atom_site_aniso_U_22
_atom_site_aniso_U_33
_atom_site_aniso_U_23
_atom_site_aniso_U_13
_atom_site_aniso_U_12
Cu1 0.0311(12) 0.0300(12) 0.0420(14) -0.0055(13) 0.0067(10) 0.0008(13)
P1 0.074(4) 0.040(3) 0.026(3) 0.004(3) 0.012(3) 0.008(3)
F1 0.058(8) 0.188(16) 0.063(8) 0.058(10) 0.004(7) 0.025(10)
F2 0.166(15) 0.084(11) 0.074(10) -0.042(9) 0.017(10) 0.021(10)
F3 0.132(13) 0.110(12) 0.088(11) 0.043(10) 0.014(9) -0.035(10)
F4 0.102(11) 0.160(15) 0.050(8) -0.002(9) -0.041(8) 0.018(11)
F5 0.234(19) 0.072(10) 0.067(10) 0.007(8) 0.046(11) 0.056(12)
F6 0.102(11) 0.094(11) 0.080(10) 0.013(8) 0.015(8) -0.036(9)
N1 0.022(9) 0.034(9) 0.043(10) 0.003(8) 0.001(7) 0.004(7)
N2 0.030(9) 0.033(9) 0.035(9) -0.008(7) 0.011(8) -0.004(7)
C2 0.057(14) 0.032(12) 0.071(16) -0.024(11) 0.006(12) -0.018(11)
C3 0.079(18) 0.044(16) 0.11(2) 0.005(15) -0.032(16) -0.018(13)
C5 0.061(14) 0.033(12) 0.081(17) -0.008(12) 0.028(13) 0.001(11)
C7 0.046(14) 0.056(15) 0.058(15) -0.008(11) 0.010(12) -0.019(12)
C8 0.031(10) 0.037(13) 0.021(10) -0.002(9) -0.011(9) 0.013(9)
C9 0.027(11) 0.058(14) 0.027(11) 0.004(10) -0.010(9) -0.005(10)
C10 0.038(12) 0.063(16) 0.037(14) -0.016(12) 0.012(11) 0.004(11)
C11 0.052(14) 0.040(13) 0.040(13) 0.005(11) -0.010(11) 0.030(11)
C12 0.019(10) 0.066(15) 0.046(13) -0.009(12) -0.007(10) -0.009(11)
C13 0.022(10) 0.032(12) 0.059(14) -0.029(11) 0.004(9) 0.001(9)
C14 0.057(14) 0.066(16) 0.045(14) 0.019(12) -0.003(11) -0.008(12)
C15 0.073(18) 0.09(2) 0.080(18) 0.005(15) -0.019(14) 0.046(15)
C16 0.061(14) 0.047(13) 0.041(13) 0.017(10) 0.003(11) 0.007(11)
C17 0.065(16) 0.073(18) 0.11(2) -0.039(15) 0.068(16) -0.004(14)
C18 0.024(10) 0.045(13) 0.051(13) -0.019(12) 0.003(10) -0.021(10)
C19 0.035(11) 0.034(12) 0.051(14) -0.010(11) 0.006(10) 0.002(10)
C20 0.058(15) 0.055(15) 0.062(16) -0.009(12) 0.033(14) -0.007(12)
C21 0.051(14) 0.066(16) 0.029(12) -0.018(12) 0.006(11) -0.016(12)
C22 0.040(14) 0.066(18) 0.067(17) -0.011(14) -0.003(12) 0.022(13)
C23 0.049(13) 0.036(15) 0.051(14) 0.002(11) 0.015(11) 0.016(11)
C24 0.041(12) 0.078(17) 0.063(15) -0.018(13) -0.001(12) 0.003(12)
C25 0.068(17) 0.14(2) 0.071(18) -0.066(18) 0.025(14) -0.048(17)
C26 0.12(2) 0.056(15) 0.037(14) 0.021(12) 0.042(13) 0.021(14)
C27 0.056(9) 0.040(8) 0.066(9) -0.024(8) 0.010(8) 0.008(8)
C28 0.051(13) 0.053(14) 0.050(13) -0.028(11) 0.017(11) -0.009(11)

loop_
_atom_type_symbol
_atom_type_description
_atom_type_scat_dispersion_real
_atom_type_scat_dispersion_imag
_atom_type_scat_source
C C 0.0033 0.0016 'International Tables Vol C Tables 4.2.6.8 and 6.1.1.4'
H H 0.0000 0.0000 'International Tables Vol C Tables 4.2.6.8 and 6.1.1.4'
N N 0.0061 0.0033 'International Tables Vol C Tables 4.2.6.8 and 6.1.1.4'
Cu Cu 0.3201 1.2651 'International Tables Vol C Tables 4.2.6.8 and 6.1.1.4'
P P 0.1023 0.0942 'International Tables Vol C Tables 4.2.6.8 and 6.1.1.4'
F F 0.0171 0.0103 'International Tables Vol C Tables 4.2.6.8 and 6.1.1.4'

loop_
_geom_angle_atom_site_label_1
_geom_angle_atom_site_label_2
_geom_angle_atom_site_label_3
_geom_angle
_geom_angle_site_symmetry_1
_geom_angle_site_symmetry_3
_geom_angle_publ_flag
N1 Cu1 N2 84.5(6) . . ?
N1 Cu1 C28 157.8(7) . . ?
N2 Cu1 C28 117.5(7) . . ?
N1 Cu1 C27 116.5(7) . . ?
N2 Cu1 C27 159.0(7) . . ?
C28 Cu1 C27 41.4(7) . . ?
F4 P1 F1 178.8(10) . . ?
F4 P1 F2 90.1(8) . . ?
F1 P1 F2 88.9(9) . . ?
F4 P1 F6 91.1(8) . . ?
F1 P1 F6 89.4(8) . . ?
F2 P1 F6 87.1(8) . . ?
F4 P1 F5 92.6(9) . . ?
F1 P1 F5 88.5(9) . . ?
F2 P1 F5 176.8(9) . . ?
F6 P1 F5 91.0(8) . . ?
F4 P1 F3 87.0(9) . . ?
F1 P1 F3 92.4(8) . . ?
F2 P1 F3 91.9(9) . . ?
F6 P1 F3 177.9(9) . . ?
F5 P1 F3 90.1(9) . . ?
C7 N1 C1B 122.8(17) . . ?
C7 N1 C1A 118.6(16) . . ?
C1B N1 C1A 28.5(14) . . ?
C7 N1 Cu1 131.1(13) . . ?
C1B N1 Cu1 104.0(12) . . ?
C1A N1 Cu1 109.2(11) . . ?
C17 N2 C6A 124.9(18) . . ?
C17 N2 C6B 118.3(17) . . ?
C6A N2 C6B 31.0(15) . . ?
C17 N2 Cu1 130.8(14) . . ?
C6A N2 Cu1 103.4(13) . . ?
C6B N2 Cu1 107.7(11) . . ?
C2 C1A C6A 120(2) . . ?
C2 C1A N1 109.0(19) . . ?
C6A C1A N1 103.7(19) . . ?
N1 C1B C6B 105(2) . . ?
C3 C2 C1A 110.6(18) . . ?
C4A C3 C2 121(2) . . ?
C3 C4A C5 110(2) . . ?
C6A C5 C4A 129(2) . . ?
C1B C6B N2 102(2) . . ?
N2 C6A C5 123(2) . . ?
N2 C6A C1A 108(2) . . ?
C5 C6A C1A 100(2) . . ?
N1 C7 C8 122.9(18) . . ?
C9 C8 C13 118.6(16) . . ?
C9 C8 C7 121.8(17) . . ?
C13 C8 C7 119.5(16) . . ?
C8 C9 C10 118.2(17) . . ?
C8 C9 C14 119.2(19) . . ?
C10 C9 C14 122.6(18) . . ?
C11 C10 C9 124.7(18) . . ?
C12 C11 C10 115.0(18) . . ?
C12 C11 C15 125(2) . . ?
C10 C11 C15 120(2) . . ?
C11 C12 C13 125(2) . . ?
C12 C13 C8 118.0(16) . . ?
C12 C13 C16 119.5(18) . . ?
C8 C13 C16 122.4(16) . . ?
N2 C17 C18 121.9(18) . . ?
C23 C18 C19 120.2(17) . . ?
C23 C18 C17 120(2) . . ?
C19 C18 C17 119.3(18) . . ?
C20 C19 C18 117.1(18) . . ?
C20 C19 C24 120(2) . . ?
C18 C19 C24 122.6(17) . . ?
C21 C20 C19 124(2) . . ?
C20 C21 C22 117(2) . . ?
C20 C21 C25 123(2) . . ?
C22 C21 C25 120(2) . . ?
C23 C22 C21 121.1(19) . . ?
C18 C23 C22 121.0(19) . . ?
C18 C23 C26 123(2) . . ?
C22 C23 C26 116(2) . . ?
C28 C27 Cu1 68.6(10) . . ?
C27 C28 Cu1 70.0(11) . . ?

loop_
_geom_bond_atom_site_label_1
_geom_bond_atom_site_label_2
_geom_bond_distance
_geom_bond_site_symmetry_2
_geom_bond_publ_flag
Cu1 N1 1.976(15) . ?
Cu1 N2 1.993(14) . ?
Cu1 C28 2.004(18) . ?
Cu1 C27 2.023(18) . ?
P1 F4 1.548(13) . ?
P1 F1 1.573(13) . ?
P1 F2 1.573(13) . ?
P1 F6 1.581(13) . ?
P1 F5 1.585(14) . ?
P1 F3 1.588(14) . ?
N1 C7 1.28(2) . ?
N1 C1B 1.42(3) . ?
N1 C1A 1.61(3) . ?
N2 C17 1.23(2) . ?
N2 C6A 1.41(3) . ?
N2 C6B 1.66(4) . ?
C1A C2 1.529(18) . ?
C1A C6A 1.533(19) . ?
C1B C6B 1.538(19) . ?
C2 C3 1.508(16) . ?
C3 C4A 1.488(19) . ?
C4A C5 1.536(19) . ?
C5 C6A 1.497(19) . ?
C7 C8 1.45(3) . ?
C8 C9 1.38(2) . ?
C8 C13 1.44(2) . ?
C9 C10 1.38(3) . ?
C9 C14 1.52(3) . ?
C10 C11 1.38(3) . ?
C11 C12 1.35(2) . ?
C11 C15 1.50(3) . ?
C12 C13 1.36(3) . ?
C13 C16 1.50(2) . ?
C17 C18 1.46(3) . ?
C18 C23 1.36(3) . ?
C18 C19 1.43(3) . ?
C19 C20 1.42(3) . ?
C19 C24 1.50(3) . ?
C20 C21 1.35(3) . ?
C21 C22 1.44(3) . ?
C21 C25 1.48(3) . ?
C22 C23 1.38(3) . ?
C23 C26 1.51(3) . ?
C27 C28 1.42(3) . ?

loop_
_geom_torsion_atom_site_label_1
_geom_torsion_atom_site_label_2
_geom_torsion_atom_site_label_3
_geom_torsion_atom_site_label_4
_geom_torsion
_geom_torsion_site_symmetry_1
_geom_torsion_site_symmetry_2
_geom_torsion_site_symmetry_3
_geom_torsion_site_symmetry_4
_geom_torsion_publ_flag
N2 Cu1 N1 C7 157.2(17) . . . . ?
C28 Cu1 N1 C7 -31(3) . . . . ?
C27 Cu1 N1 C7 -24.5(19) . . . . ?
N2 Cu1 N1 C1B -39.7(15) . . . . ?
C28 Cu1 N1 C1B 133(2) . . . . ?
C27 Cu1 N1 C1B 138.7(16) . . . . ?
N2 Cu1 N1 C1A -10.4(14) . . . . ?
C28 Cu1 N1 C1A 162(2) . . . . ?
C27 Cu1 N1 C1A 167.9(15) . . . . ?
N1 Cu1 N2 C17 -152(2) . . . . ?
C28 Cu1 N2 C17 31(2) . . . . ?
C27 Cu1 N2 C17 32(3) . . . . ?
N1 Cu1 N2 C6A 39.0(16) . . . . ?
C28 Cu1 N2 C6A -137.7(17) . . . . ?
C27 Cu1 N2 C6A -137(2) . . . . ?
N1 Cu1 N2 C6B 7.1(13) . . . . ?
C28 Cu1 N2 C6B -169.6(14) . . . . ?
C27 Cu1 N2 C6B -169(2) . . . . ?
C7 N1 C1A C2 44(3) . . . . ?
C1B N1 C1A C2 -63(2) . . . . ?
Cu1 N1 C1A C2 -146.7(16) . . . . ?
C7 N1 C1A C6A 173(2) . . . . ?
C1B N1 C1A C6A 66(3) . . . . ?
Cu1 N1 C1A C6A -17(2) . . . . ?
C7 N1 C1B C6B -130(2) . . . . ?
C1A N1 C1B C6B -40(2) . . . . ?
Cu1 N1 C1B C6B 65(2) . . . . ?
C6A C1A C2 C3 44(4) . . . . ?
N1 C1A C2 C3 163(2) . . . . ?
C1A C2 C3 C4A 8(4) . . . . ?
C2 C3 C4A C5 -34(4) . . . . ?
C3 C4A C5 C6A 17(5) . . . . ?
N1 C1B C6B N2 -57(2) . . . . ?
C17 N2 C6B C1B -174(2) . . . . ?
C6A N2 C6B C1B -63(3) . . . . ?
Cu1 N2 C6B C1B 24(2) . . . . ?
C17 N2 C6A C5 14(4) . . . . ?
C6B N2 C6A C5 -74(3) . . . . ?
Cu1 N2 C6A C5 -176(2) . . . . ?
C17 N2 C6A C1A 130(3) . . . . ?
C6B N2 C6A C1A 42(2) . . . . ?
Cu1 N2 C6A C1A -60(3) . . . . ?
C4A C5 C6A N2 144(3) . . . . ?
C4A C5 C6A C1A 25(4) . . . . ?
C2 C1A C6A N2 173(2) . . . . ?
N1 C1A C6A N2 51(3) . . . . ?
C2 C1A C6A C5 -57(4) . . . . ?
N1 C1A C6A C5 -179(2) . . . . ?
C1B N1 C7 C8 -164(2) . . . . ?
C1A N1 C7 C8 162.9(19) . . . . ?
Cu1 N1 C7 C8 -4(3) . . . . ?
N1 C7 C8 C9 121(2) . . . . ?
N1 C7 C8 C13 -62(3) . . . . ?
C13 C8 C9 C10 3(2) . . . . ?
C7 C8 C9 C10 -179.6(17) . . . . ?
C13 C8 C9 C14 -179.1(16) . . . . ?
C7 C8 C9 C14 -2(3) . . . . ?
C8 C9 C10 C11 -2(3) . . . . ?
C14 C9 C10 C11 179.9(18) . . . . ?
C9 C10 C11 C12 0(3) . . . . ?
C9 C10 C11 C15 179.4(19) . . . . ?
C10 C11 C12 C13 2(3) . . . . ?
C15 C11 C12 C13 -177.7(19) . . . . ?
C11 C12 C13 C8 -1(3) . . . . ?
C11 C12 C13 C16 -179.3(18) . . . . ?
C9 C8 C13 C12 -1(2) . . . . ?
C7 C8 C13 C12 -179.0(16) . . . . ?
C9 C8 C13 C16 176.7(16) . . . . ?
C7 C8 C13 C16 -1(3) . . . . ?
C6A N2 C17 C18 158(2) . . . . ?
C6B N2 C17 C18 -167(2) . . . . ?
Cu1 N2 C17 C18 -9(4) . . . . ?
N2 C17 C18 C23 -88(3) . . . . ?
N2 C17 C18 C19 93(3) . . . . ?
C23 C18 C19 C20 3(3) . . . . ?
C17 C18 C19 C20 -178.3(16) . . . . ?
C23 C18 C19 C24 -176.3(17) . . . . ?
C17 C18 C19 C24 2(3) . . . . ?
C18 C19 C20 C21 0(3) . . . . ?
C24 C19 C20 C21 179.5(18) . . . . ?
C19 C20 C21 C22 -3(3) . . . . ?
C19 C20 C21 C25 179.8(18) . . . . ?
C20 C21 C22 C23 3(3) . . . . ?
C25 C21 C22 C23 -179.9(18) . . . . ?
C19 C18 C23 C22 -3(3) . . . . ?
C17 C18 C23 C22 178.1(17) . . . . ?
C19 C18 C23 C26 178.4(17) . . . . ?
C17 C18 C23 C26 0(3) . . . . ?
C21 C22 C23 C18 0(3) . . . . ?
C21 C22 C23 C26 178.8(17) . . . . ?
N1 Cu1 C27 C28 -176.6(11) . . . . ?
N2 Cu1 C27 C28 -1(3) . . . . ?
N1 Cu1 C28 C27 8(3) . . . . ?
N2 Cu1 C28 C27 179.5(11) . . . . ?
